data_2209267
loop_
_publ_author_name
'Zhi-Yong Wu'
'Jie Zhang'
'Yong Huang'
'Yan-Tuan Li'
'Wei Sun'

_publ_section_title
;
 <i>cis</i>-Dichlorobis(2,2'-diamino-4,4'-bi-1,3-thiazole)manganese(II)
 methanol solvate
;
_journal_coeditor_code NG2036
_journal_issue 6
_journal_name_full 'Acta Crystallographica Section E'
_journal_page_first m1232
_journal_page_last m1234
_journal_paper_doi 10.1107/S160053680601539X
_journal_volume 62
_journal_year 2006
_chemical_formula_iupac '[Mn Cl2 (C6 H6 N4 S2)2], C H4 O'
_chemical_formula_moiety 'C12 H12 Cl2 Mn N8 S4, C H4 O'
_chemical_formula_sum 'C13 H16 Cl2 Mn N8 O S4'
_chemical_formula_weight 554.42
_chemical_name_systematic
;
cis-Dichlorobis(2,2'-diamino-4,4'-bi-1,3-thiazole)manganese(II) methanol
solvate
;
_space_group_IT_number 14
_symmetry_cell_setting monoclinic
_symmetry_space_group_name_Hall '-P 2ybc'
_symmetry_space_group_name_H-M 'P 1 21/c 1'
_atom_sites_solution_hydrogens geom
_atom_sites_solution_primary direct
_atom_sites_solution_secondary difmap
_cell_angle_alpha 90.00
_cell_angle_beta 108.39(3)
_cell_angle_gamma 90.00
_cell_formula_units_Z 4
_cell_length_a 11.451(2)
_cell_length_b 13.614(3)
_cell_length_c 14.892(3)
_cell_measurement_reflns_used 4763
_cell_measurement_temperature 296(2)
_cell_measurement_theta_max 27.768
_cell_measurement_theta_min 2.398
_cell_volume 2203.0(9)
_computing_cell_refinement 'SAINT (Bruker, 2002)'
_computing_data_collection 'SMART (Bruker, 2002)'
_computing_data_reduction SAINT
_computing_molecular_graphics 'XP (Siemens, 1994)'
_computing_publication_material 'WinGX (Farrugia, 1999)'
_computing_structure_refinement 'SHELXL97 (Sheldrick, 1997)'
_computing_structure_solution 'SHELXS97 (Sheldrick, 1997)'
_diffrn_ambient_temperature 296(2)
_diffrn_measured_fraction_theta_full 1.000
_diffrn_measured_fraction_theta_max 1.000
_diffrn_measurement_device_type 'Bruker APEX area-detector'
_diffrn_measurement_method '\f and \w'
_diffrn_radiation_monochromator graphite
_diffrn_radiation_source 'fine-focus sealed tube'
_diffrn_radiation_type MoK\a
_diffrn_radiation_wavelength 0.71073
_diffrn_reflns_av_R_equivalents 0.0318
_diffrn_reflns_av_sigmaI/netI 0.0292
_diffrn_reflns_limit_h_max 13
_diffrn_reflns_limit_h_min -13
_diffrn_reflns_limit_k_max 16
_diffrn_reflns_limit_k_min -15
_diffrn_reflns_limit_l_max 17
_diffrn_reflns_limit_l_min -17
_diffrn_reflns_number 16004
_diffrn_reflns_theta_full 25.24
_diffrn_reflns_theta_max 25.24
_diffrn_reflns_theta_min 1.87
_diffrn_standards_decay_% 0
_diffrn_standards_interval_time 0
_diffrn_standards_number 0
_exptl_absorpt_coefficient_mu 1.244
_exptl_absorpt_correction_T_max 0.9070
_exptl_absorpt_correction_T_min 0.7380
_exptl_absorpt_correction_type multi-scan
_exptl_absorpt_process_details '(SADABS; Sheldrick, 2003)'
_exptl_crystal_colour yellow
_exptl_crystal_density_diffrn 1.672
_exptl_crystal_density_method 'not measured'
_exptl_crystal_description prism
_exptl_crystal_F_000 1124
_exptl_crystal_size_max 0.26
_exptl_crystal_size_mid 0.10
_exptl_crystal_size_min 0.08
_refine_diff_density_max 0.740
_refine_diff_density_min -0.503
_refine_ls_extinction_method none
_refine_ls_goodness_of_fit_ref 1.142
_refine_ls_hydrogen_treatment constr
_refine_ls_matrix_type full
_refine_ls_number_parameters 263
_refine_ls_number_reflns 3992
_refine_ls_number_restraints 0
_refine_ls_restrained_S_all 1.142
_refine_ls_R_factor_all 0.0641
_refine_ls_R_factor_gt 0.0568
_refine_ls_shift/su_max 0.000
_refine_ls_shift/su_mean 0.000
_refine_ls_structure_factor_coef Fsqd
_refine_ls_weighting_details 'calc w=1/[\s^2^(Fo^2^)+(0.0542P)^2^+3.4155P] where P=(Fo^2^+2Fc^2^)/3'
_refine_ls_weighting_scheme calc
_refine_ls_wR_factor_gt 0.1318
_refine_ls_wR_factor_ref 0.1361
_reflns_number_gt 3543
_reflns_number_total 3992
_reflns_threshold_expression I>2\s(I)
_cod_data_source_file ng2036.cif
_cod_data_source_block I
_cod_original_sg_symbol_H-M 'P 21/c'
_cod_database_code 2209267
_cod_database_fobs_code 2209267

loop_
_symmetry_equiv_pos_as_xyz
'x, y, z'
'-x, y+1/2, -z+1/2'
'-x, -y, -z'
'x, -y-1/2, z-1/2'

loop_
_atom_site_type_symbol
_atom_site_label
_atom_site_fract_x
_atom_site_fract_y
_atom_site_fract_z
_atom_site_U_iso_or_equiv
_atom_site_adp_type
_atom_site_calc_flag
_atom_site_refinement_flags
_atom_site_occupancy
Mn Mn1 0.21349(5) 0.15786(4) 0.29063(4) 0.03584(19) Uani d . 1
Cl Cl1 0.06956(10) 0.19672(8) 0.38513(8) 0.0489(3) Uani d . 1
Cl Cl2 0.38139(10) 0.26968(8) 0.38847(8) 0.0478(3) Uani d . 1
N N1 0.3358(3) 0.0958(3) 0.2115(3) 0.0458(9) Uani d . 1
N N2 0.3005(3) 0.0227(2) 0.3706(3) 0.0437(9) Uani d . 1
N N3 0.3183(4) 0.2065(4) 0.0872(3) 0.0698(13) Uani d . 1
H H3A 0.2779 0.2485 0.1090 0.084 Uiso calc R 1
H H3B 0.3347 0.2187 0.0359 0.084 Uiso calc R 1
N N4 0.2464(4) 0.0247(3) 0.5094(3) 0.0622(11) Uani d . 1
H H4A 0.2000 0.0753 0.4912 0.075 Uiso calc R 1
H H4B 0.2539 -0.0017 0.5634 0.075 Uiso calc R 1
N N5 0.0548(3) 0.0761(2) 0.1757(2) 0.0404(8) Uani d . 1
N N6 0.1158(3) 0.2732(2) 0.1851(2) 0.0403(8) Uani d . 1
N N7 0.0826(4) -0.0939(3) 0.1972(3) 0.0617(11) Uani d . 1
H H7A 0.1515 -0.0868 0.2416 0.074 Uiso calc R 1
H H7B 0.0542 -0.1517 0.1801 0.074 Uiso calc R 1
N N8 0.2297(4) 0.4181(3) 0.2337(3) 0.0651(12) Uani d . 1
H H8A 0.2911 0.3872 0.2716 0.078 Uiso calc R 1
H H8B 0.2323 0.4809 0.2285 0.078 Uiso calc R 1
S S1 0.43960(14) 0.03567(15) 0.09235(12) 0.0857(6) Uani d . 1
S S2 0.40131(12) -0.11306(10) 0.49067(12) 0.0708(5) Uani d . 1
S S3 -0.11698(13) -0.02778(11) 0.06307(11) 0.0709(4) Uani d . 1
S S4 0.00675(12) 0.42925(9) 0.10428(10) 0.0589(4) Uani d . 1
C C1 0.3559(4) 0.1210(4) 0.1340(4) 0.0547(12) Uani d . 1
C C2 0.4469(5) -0.0373(5) 0.1888(5) 0.0768(17) Uani d . 1
H H2 0.4861 -0.0980 0.2007 0.092 Uiso calc R 1
C C3 0.3888(4) 0.0047(4) 0.2442(4) 0.0547(13) Uani d . 1
C C4 0.3053(4) -0.0120(3) 0.4552(4) 0.0485(11) Uani d . 1
C C5 0.4368(4) -0.1079(4) 0.3902(5) 0.0714(18) Uani d . 1
H H5 0.4894 -0.1517 0.3743 0.086 Uiso calc R 1
C C6 0.3782(4) -0.0300(3) 0.3333(4) 0.0525(12) Uani d . 1
C C7 0.0197(4) -0.0149(3) 0.1550(3) 0.0472(11) Uani d . 1
C C8 -0.1251(5) 0.0975(4) 0.0513(4) 0.0683(15) Uani d . 1
H H8 -0.1882 0.1312 0.0071 0.082 Uiso calc R 1
C C9 -0.0272(4) 0.1405(3) 0.1150(3) 0.0466(11) Uani d . 1
C C10 0.1302(4) 0.3685(3) 0.1830(3) 0.0453(10) Uani d . 1
C C11 -0.0671(4) 0.3184(4) 0.0748(4) 0.0551(12) Uani d . 1
H H11 -0.1448 0.3105 0.0308 0.066 Uiso calc R 1
C C12 0.0018(4) 0.2448(3) 0.1234(3) 0.0454(10) Uani d . 1
C C13 0.2887(8) 0.6906(6) 0.2152(7) 0.130(4) Uani d . 1
H H13A 0.2738 0.7517 0.1813 0.194 Uiso calc R 1
H H13B 0.3718 0.6698 0.2243 0.194 Uiso calc R 1
H H13C 0.2766 0.6991 0.2756 0.194 Uiso calc R 1
O O1 0.2069(4) 0.6192(3) 0.1631(3) 0.0806(12) Uani d . 1
H H1 0.1360 0.6377 0.1539 0.121 Uiso calc R 1

loop_
_atom_site_aniso_label
_atom_site_aniso_U_11
_atom_site_aniso_U_22
_atom_site_aniso_U_33
_atom_site_aniso_U_12
_atom_site_aniso_U_13
_atom_site_aniso_U_23
Mn1 0.0335(3) 0.0301(3) 0.0417(4) 0.0049(2) 0.0087(3) 0.0020(3)
Cl1 0.0507(6) 0.0415(6) 0.0596(7) 0.0067(5) 0.0245(5) 0.0066(5)
Cl2 0.0425(6) 0.0424(6) 0.0524(6) -0.0032(5) 0.0064(5) 0.0020(5)
N1 0.0384(19) 0.051(2) 0.049(2) -0.0009(17) 0.0159(17) -0.0123(17)
N2 0.0319(18) 0.0335(19) 0.059(2) 0.0020(15) 0.0043(16) 0.0022(17)
N3 0.073(3) 0.092(4) 0.054(3) -0.007(3) 0.034(2) -0.007(3)
N4 0.054(2) 0.067(3) 0.060(3) 0.007(2) 0.012(2) 0.022(2)
N5 0.0374(18) 0.0367(19) 0.044(2) -0.0009(15) 0.0088(16) -0.0045(15)
N6 0.0389(19) 0.0345(19) 0.044(2) 0.0040(15) 0.0088(16) 0.0053(15)
N7 0.061(3) 0.035(2) 0.077(3) -0.0085(19) 0.005(2) -0.008(2)
N8 0.060(3) 0.040(2) 0.079(3) -0.001(2) -0.002(2) 0.011(2)
S1 0.0613(9) 0.1192(14) 0.0860(11) 0.0032(9) 0.0368(8) -0.0425(10)
S2 0.0480(7) 0.0489(8) 0.0975(11) 0.0086(6) -0.0029(7) 0.0244(7)
S3 0.0601(8) 0.0628(9) 0.0715(9) -0.0196(7) -0.0053(7) -0.0103(7)
S4 0.0594(8) 0.0453(7) 0.0662(8) 0.0158(6) 0.0114(6) 0.0137(6)
C1 0.037(2) 0.067(3) 0.060(3) -0.008(2) 0.016(2) -0.024(3)
C2 0.058(3) 0.078(4) 0.093(4) 0.017(3) 0.022(3) -0.022(3)
C3 0.033(2) 0.048(3) 0.080(4) 0.005(2) 0.014(2) -0.023(3)
C4 0.034(2) 0.037(2) 0.061(3) -0.0031(19) -0.003(2) 0.011(2)
C5 0.032(2) 0.041(3) 0.123(5) 0.011(2) -0.002(3) -0.018(3)
C6 0.033(2) 0.039(2) 0.075(3) 0.0007(19) 0.001(2) -0.009(2)
C7 0.046(2) 0.044(3) 0.051(3) -0.008(2) 0.016(2) -0.009(2)
C8 0.050(3) 0.066(3) 0.072(4) -0.003(3) -0.006(3) 0.003(3)
C9 0.038(2) 0.054(3) 0.045(2) 0.002(2) 0.009(2) -0.001(2)
C10 0.046(2) 0.039(2) 0.050(3) 0.008(2) 0.013(2) 0.0069(19)
C11 0.044(3) 0.054(3) 0.058(3) 0.010(2) 0.003(2) 0.004(2)
C12 0.040(2) 0.051(3) 0.044(2) 0.007(2) 0.012(2) 0.003(2)
C13 0.113(7) 0.076(5) 0.154(8) -0.003(4) -0.022(6) -0.024(5)
O1 0.068(2) 0.052(2) 0.104(3) 0.0089(19) 0.002(2) -0.002(2)

loop_
_atom_type_symbol
_atom_type_description
_atom_type_scat_dispersion_real
_atom_type_scat_dispersion_imag
_atom_type_scat_source
C C 0.0033 0.0016 'International Tables Vol C Tables 4.2.6.8 and 6.1.1.4'
H H 0.0000 0.0000 'International Tables Vol C Tables 4.2.6.8 and 6.1.1.4'
Cl Cl 0.1484 0.1585 'International Tables Vol C Tables 4.2.6.8 and 6.1.1.4'
Mn Mn 0.3368 0.7283 'International Tables Vol C Tables 4.2.6.8 and 6.1.1.4'
N N 0.0061 0.0033 'International Tables Vol C Tables 4.2.6.8 and 6.1.1.4'
O O 0.0106 0.0060 'International Tables Vol C Tables 4.2.6.8 and 6.1.1.4'
S S 0.1246 0.1234 'International Tables Vol C Tables 4.2.6.8 and 6.1.1.4'

loop_
_geom_angle_atom_site_label_1
_geom_angle_atom_site_label_2
_geom_angle_atom_site_label_3
_geom_angle
_geom_angle_publ_flag
N1 Mn1 N2 74.07(14) y
N1 Mn1 N5 84.68(13) y
N1 Mn1 N6 98.62(14) y
N1 Mn1 Cl1 170.06(11) y
N1 Mn1 Cl2 92.41(10) y
N2 Mn1 N5 96.31(12) y
N2 Mn1 N6 168.48(13) y
N2 Mn1 Cl1 97.71(10) y
N2 Mn1 Cl2 93.34(10) y
N5 Mn1 N6 73.87(13) y
N5 Mn1 Cl1 90.81(9) y
N5 Mn1 Cl2 168.73(9) y
N6 Mn1 Cl1 88.59(10) y
N6 Mn1 Cl2 95.88(10) y
Cl1 Mn1 Cl2 93.66(5) y
C1 N1 C3 111.4(4) ?
C1 N1 Mn1 132.9(3) ?
C3 N1 Mn1 115.0(3) ?
C4 N2 C6 110.8(4) ?
C4 N2 Mn1 132.2(3) ?
C6 N2 Mn1 116.4(3) ?
C1 N3 H3A 120.0 ?
C1 N3 H3B 120.0 ?
H3A N3 H3B 120.0 ?
C4 N4 H4A 120.0 ?
C4 N4 H4B 120.0 ?
H4A N4 H4B 120.0 ?
C7 N5 C9 110.4(4) ?
C7 N5 Mn1 136.9(3) ?
C9 N5 Mn1 112.6(3) ?
C10 N6 C12 110.9(4) ?
C10 N6 Mn1 132.0(3) ?
C12 N6 Mn1 115.0(3) ?
C7 N7 H7A 120.0 ?
C7 N7 H7B 120.0 ?
H7A N7 H7B 120.0 ?
C10 N8 H8A 120.0 ?
C10 N8 H8B 120.0 ?
H8A N8 H8B 120.0 ?
C2 S1 C1 88.6(3) ?
C5 S2 C4 90.2(2) ?
C8 S3 C7 89.3(2) ?
C11 S4 C10 89.1(2) ?
N1 C1 N3 124.7(4) ?
N1 C1 S1 114.5(4) ?
N3 C1 S1 120.8(4) ?
C3 C2 S1 111.3(5) ?
C3 C2 H2 124.4 ?
S1 C2 H2 124.4 ?
C2 C3 N1 114.2(5) ?
C2 C3 C6 128.7(5) ?
N1 C3 C6 117.1(4) ?
N4 C4 N2 125.1(4) ?
N4 C4 S2 121.2(4) ?
N2 C4 S2 113.7(4) ?
C6 C5 S2 111.7(4) ?
C6 C5 H5 124.1 ?
S2 C5 H5 124.1 ?
N2 C6 C5 113.4(5) ?
N2 C6 C3 116.6(4) ?
C5 C6 C3 130.0(5) ?
N5 C7 N7 124.8(4) ?
N5 C7 S3 114.6(4) ?
N7 C7 S3 120.6(3) ?
C9 C8 S3 110.6(4) ?
C9 C8 H8 124.7 ?
S3 C8 H8 124.7 ?
C8 C9 N5 115.0(4) ?
C8 C9 C12 126.8(4) ?
N5 C9 C12 118.1(4) ?
N6 C10 N8 125.3(4) ?
N6 C10 S4 114.0(3) ?
N8 C10 S4 120.6(3) ?
C12 C11 S4 111.1(4) ?
C12 C11 H11 124.4 ?
S4 C11 H11 124.4 ?
C11 C12 N6 114.8(4) ?
C11 C12 C9 127.2(4) ?
N6 C12 C9 117.9(4) ?
O1 C13 H13A 109.5 ?
O1 C13 H13B 109.5 ?
H13A C13 H13B 109.5 ?
O1 C13 H13C 109.5 ?
H13A C13 H13C 109.5 ?
H13B C13 H13C 109.5 ?
C13 O1 H1 109.5 ?

loop_
_geom_bond_atom_site_label_1
_geom_bond_atom_site_label_2
_geom_bond_distance
_geom_bond_publ_flag
Mn1 Cl1 2.5378(14) y
Mn1 Cl2 2.5239(14) y
Mn1 N1 2.259(4) y
Mn1 N2 2.247(3) y
Mn1 N5 2.347(3) y
Mn1 N6 2.253(3) y
N1 C1 1.293(6) ?
N1 C3 1.398(6) ?
N2 C4 1.331(6) ?
N2 C6 1.387(6) ?
N3 C1 1.355(7) ?
N3 H3A 0.8600 ?
N3 H3B 0.8600 ?
N4 C4 1.304(6) ?
N4 H4A 0.8600 ?
N4 H4B 0.8600 ?
N5 C7 1.309(5) ?
N5 C9 1.391(6) ?
N6 C10 1.310(6) ?
N6 C12 1.393(5) ?
N7 C7 1.336(6) ?
N7 H7A 0.8600 ?
N7 H7B 0.8600 ?
N8 C10 1.334(6) ?
N8 H8A 0.8600 ?
N8 H8B 0.8600 ?
S1 C2 1.726(7) ?
S1 C1 1.740(5) ?
S2 C5 1.671(7) ?
S2 C4 1.736(5) ?
S3 C8 1.714(6) ?
S3 C7 1.733(5) ?
S4 C11 1.719(5) ?
S4 C10 1.735(4) ?
C2 C3 1.341(7) ?
C2 H2 0.9300 ?
C3 C6 1.450(8) ?
C5 C6 1.391(7) ?
C5 H5 0.9300 ?
C8 C9 1.353(7) ?
C8 H8 0.9300 ?
C9 C12 1.455(6) ?
C11 C12 1.338(6) ?
C11 H11 0.9300 ?
C13 O1 1.402(8) ?
C13 H13A 0.9600 ?
C13 H13B 0.9600 ?
C13 H13C 0.9600 ?
O1 H1 0.8200 ?

loop_
_geom_hbond_atom_site_label_D
_geom_hbond_atom_site_label_H
_geom_hbond_atom_site_label_A
_geom_hbond_site_symmetry_A
_geom_hbond_distance_DH
_geom_hbond_distance_HA
_geom_hbond_distance_DA
_geom_hbond_angle_DHA
O1 H1 Cl1 2 0.82 2.38 3.197(4) 175.3
N3 H3A N6 . 0.86 2.48 3.233(6) 146.0
N3 H3B Cl2 4_565 0.86 2.42 3.277(4) 172.6
N4 H4A Cl1 . 0.86 2.44 3.263(4) 159.5
N4 H4B O1 4_566 0.86 2.36 3.152(6) 153.8
N7 H7A N2 . 0.86 2.60 3.369(5) 149.5
N7 H7B Cl1 2_545 0.86 2.52 3.364(4) 168.4
N8 H8A Cl2 . 0.86 2.35 3.144(4) 153.7
N8 H8B O1 . 0.86 2.10 2.915(6) 158.6

loop_
_geom_torsion_atom_site_label_1
_geom_torsion_atom_site_label_2
_geom_torsion_atom_site_label_3
_geom_torsion_atom_site_label_4
_geom_torsion
N2 Mn1 N1 C1 176.5(4)
N6 Mn1 N1 C1 5.6(4)
N5 Mn1 N1 C1 78.4(4)
Cl2 Mn1 N1 C1 -90.7(4)
N2 Mn1 N1 C3 6.6(3)
N6 Mn1 N1 C3 -164.3(3)
N5 Mn1 N1 C3 -91.5(3)
Cl2 Mn1 N1 C3 99.4(3)
N6 Mn1 N2 C4 -139.9(6)
N1 Mn1 N2 C4 168.5(4)
N5 Mn1 N2 C4 -108.9(4)
Cl2 Mn1 N2 C4 76.9(4)
Cl1 Mn1 N2 C4 -17.3(4)
N6 Mn1 N2 C6 50.0(8)
N1 Mn1 N2 C6 -1.6(3)
N5 Mn1 N2 C6 81.0(3)
Cl2 Mn1 N2 C6 -93.2(3)
Cl1 Mn1 N2 C6 172.7(3)
N2 Mn1 N5 C7 -1.7(5)
N6 Mn1 N5 C7 172.2(5)
N1 Mn1 N5 C7 71.6(4)
Cl2 Mn1 N5 C7 147.0(4)
Cl1 Mn1 N5 C7 -99.6(4)
N2 Mn1 N5 C9 175.3(3)
N6 Mn1 N5 C9 -10.8(3)
N1 Mn1 N5 C9 -111.4(3)
Cl2 Mn1 N5 C9 -36.0(6)
Cl1 Mn1 N5 C9 77.5(3)
N2 Mn1 N6 C10 -151.9(6)
N1 Mn1 N6 C10 -102.2(4)
N5 Mn1 N6 C10 176.0(4)
Cl2 Mn1 N6 C10 -8.8(4)
Cl1 Mn1 N6 C10 84.7(4)
N2 Mn1 N6 C12 46.4(8)
N1 Mn1 N6 C12 96.1(3)
N5 Mn1 N6 C12 14.3(3)
Cl2 Mn1 N6 C12 -170.5(3)
Cl1 Mn1 N6 C12 -77.0(3)
C3 N1 C1 N3 -178.3(4)
Mn1 N1 C1 N3 11.6(7)
C3 N1 C1 S1 0.8(5)
Mn1 N1 C1 S1 -169.4(2)
C2 S1 C1 N1 -0.4(4)
C2 S1 C1 N3 178.7(4)
C1 S1 C2 C3 -0.1(4)
S1 C2 C3 N1 0.5(6)
S1 C2 C3 C6 -177.1(4)
C1 N1 C3 C2 -0.8(6)
Mn1 N1 C3 C2 171.2(4)
C1 N1 C3 C6 177.1(4)
Mn1 N1 C3 C6 -10.9(5)
C6 N2 C4 N4 177.1(4)
Mn1 N2 C4 N4 6.7(7)
C6 N2 C4 S2 -2.0(5)
Mn1 N2 C4 S2 -172.4(2)
C5 S2 C4 N4 -178.6(4)
C5 S2 C4 N2 0.5(4)
C4 S2 C5 C6 1.1(4)
C4 N2 C6 C5 2.8(5)
Mn1 N2 C6 C5 174.9(3)
C4 N2 C6 C3 -175.6(4)
Mn1 N2 C6 C3 -3.5(5)
S2 C5 C6 N2 -2.4(5)
S2 C5 C6 C3 175.7(4)
C2 C3 C6 N2 -172.8(5)
N1 C3 C6 N2 9.6(6)
C2 C3 C6 C5 9.1(9)
N1 C3 C6 C5 -168.5(5)
C9 N5 C7 N7 176.3(4)
Mn1 N5 C7 N7 -6.6(8)
C9 N5 C7 S3 -1.8(5)
Mn1 N5 C7 S3 175.3(2)
C8 S3 C7 N5 1.0(4)
C8 S3 C7 N7 -177.3(4)
C7 S3 C8 C9 0.2(5)
S3 C8 C9 N5 -1.3(6)
S3 C8 C9 C12 176.3(4)
C7 N5 C9 C8 2.0(6)
Mn1 N5 C9 C8 -175.8(4)
C7 N5 C9 C12 -175.8(4)
Mn1 N5 C9 C12 6.4(5)
C12 N6 C10 N8 -179.7(5)
Mn1 N6 C10 N8 18.0(7)
C12 N6 C10 S4 -1.0(5)
Mn1 N6 C10 S4 -163.3(2)
C11 S4 C10 N6 0.6(4)
C11 S4 C10 N8 179.4(4)
C10 S4 C11 C12 0.0(4)
S4 C11 C12 N6 -0.5(6)
S4 C11 C12 C9 -177.3(4)
C10 N6 C12 C11 1.0(6)
Mn1 N6 C12 C11 166.5(3)
C10 N6 C12 C9 178.1(4)
Mn1 N6 C12 C9 -16.3(5)
C8 C9 C12 C11 5.6(9)
N5 C9 C12 C11 -176.9(5)
C8 C9 C12 N6 -171.2(5)
N5 C9 C12 N6 6.3(6)
